data_2011713
loop_
_publ_author_name
'Burchell, Colin J.'
'Ferguson, George'
'Lough, Alan J.'
'Glidewell, Christopher'

_publ_section_title
;
 A hydrogen-bonded adduct containing seven-component supramolecular
 aggregates
;
_journal_issue 1
_journal_name_full 'Acta Crystallographica Section C'
_journal_page_first 88
_journal_page_last 91
_journal_paper_doi 10.1107/S0108270100013792
_journal_volume 57
_journal_year 2001
_chemical_formula_moiety 'C24 H42 N6 4+, 4C7 H3 N2 O6 - , 2C H4 O'
_chemical_formula_sum 'C54 H62 N14 O26'
_chemical_formula_weight 1323.18
_chemical_name_systematic
;
3,6,9,16,19,22-Hexa-azatricyclo[22.2.2.2^11,14^]triconta-
1(26),11(29),12,14(30),24,27-hexaene--3,5-dinitrobenzoic acid--methanol
(1/4/2)
;
_space_group_IT_number 15
_symmetry_cell_setting monoclinic
_symmetry_space_group_name_Hall '-C 2yc'
_symmetry_space_group_name_H-M 'C 1 2/c 1'
_cell_angle_alpha 90
_cell_angle_beta 102.3970(10)
_cell_angle_gamma 90
_cell_formula_units_Z 4
_cell_length_a 24.6342(7)
_cell_length_b 11.7501(2)
_cell_length_c 21.4967(7)
_cell_measurement_reflns_used 19757
_cell_measurement_temperature 150(2)
_cell_measurement_theta_max 30.01
_cell_measurement_theta_min 2.60
_cell_volume 6077.2(3)
_computing_cell_refinement 'DENZO-SMN (Otwinowski & Minor, 1997)'
_computing_data_collection 'Kappa-CCD server software (Nonius, 1997)'
_computing_data_reduction DENZO-SMN
_computing_molecular_graphics 'NRCVAX-96, ORTEP (Johnson, 1976) and  PLATON (Spek, 2000)'
_computing_publication_material 'NRCVAX-96, SHELXL97  and WordPerfect macro PRPKAPPA (Ferguson, 1999)'
_computing_structure_refinement 'NRCVAX-96 (Gabe et al., 1989) and SHELXL97 (Sheldrick, 1997)'
_computing_structure_solution 'SHELXS97 (Sheldrick, 1997)'
_diffrn_ambient_temperature 150(2)
_diffrn_measured_fraction_theta_full .987
_diffrn_measured_fraction_theta_max .987
_diffrn_measurement_device_type Kappa-CCD
_diffrn_measurement_method '\f scans and \w scans with \k offsets'
_diffrn_radiation_monochromator graphite
_diffrn_radiation_source 'fine-focus sealed X-ray tube'
_diffrn_radiation_type 'Mo K\a'
_diffrn_radiation_wavelength .71073
_diffrn_reflns_av_R_equivalents .026
_diffrn_reflns_av_sigmaI/netI .0595
_diffrn_reflns_limit_h_max 34
_diffrn_reflns_limit_h_min 0
_diffrn_reflns_limit_k_max 16
_diffrn_reflns_limit_k_min 0
_diffrn_reflns_limit_l_max 29
_diffrn_reflns_limit_l_min -30
_diffrn_reflns_number 19757
_diffrn_reflns_theta_full 30.01
_diffrn_reflns_theta_max 30.01
_diffrn_reflns_theta_min 2.60
_diffrn_standards_decay_% negligible
_exptl_absorpt_coefficient_mu .117
_exptl_absorpt_correction_T_max .982
_exptl_absorpt_correction_T_min .969
_exptl_absorpt_correction_type multi-scan
_exptl_absorpt_process_details 'DENZO-SMN (Otwinowski & Minor, 1997)'
_exptl_crystal_colour colourless
_exptl_crystal_density_diffrn 1.446
_exptl_crystal_density_method 'not measured'
_exptl_crystal_description block
_exptl_crystal_F_000 2768
_exptl_crystal_size_max .27
_exptl_crystal_size_mid .25
_exptl_crystal_size_min .16
_refine_diff_density_max .53
_refine_diff_density_min -.43
_refine_ls_extinction_coef .00067(17)
_refine_ls_extinction_method 'SHELXL97 (Sheldrick, 1997)'
_refine_ls_goodness_of_fit_ref 1.04
_refine_ls_hydrogen_treatment constr
_refine_ls_matrix_type full
_refine_ls_number_parameters 448
_refine_ls_number_reflns 8760
_refine_ls_number_restraints 54
_refine_ls_restrained_S_all 1.04
_refine_ls_R_factor_all .096
_refine_ls_R_factor_gt .058
_refine_ls_shift/su_max .002
_refine_ls_shift/su_mean .000
_refine_ls_structure_factor_coef Fsqd
_refine_ls_weighting_details 'w = 1/[\s^2^(Fo^2^)+(0.0486P)^2^+5.3065P] where P=(Fo^2^+2Fc^2^)/3'
_refine_ls_weighting_scheme calc
_refine_ls_wR_factor_ref .137
_reflns_number_gt 5934
_reflns_number_total 8760
_reflns_threshold_expression I>2\s(I)
_cod_data_source_file gg1023.cif
_cod_data_source_block 1
_cod_depositor_comments
;
The following automatic conversions were performed:

'_exptl_absorpt_correction_type' value 'Multi-scan' changed to
'multi-scan' according to
/home/saulius/struct/CIF-dictionaries/cif_core.dic dictionary named
'cif_core.dic' version 2.4.1 from 2010-06-29.

Automatic conversion script
Id: cif_fix_values 1715 2011-07-08 13:25:40Z adriana 
;
_cod_original_sg_symbol_H-M 'C 2/c'
_cod_database_code 2011713

loop_
_symmetry_equiv_pos_as_xyz
'x, y, z'
'-x, y, -z+1/2'
'x+1/2, y+1/2, z'
'-x+1/2, y+1/2, -z+1/2'
'-x, -y, -z'
'x, -y, z-1/2'
'-x+1/2, -y+1/2, -z'
'x+1/2, -y+1/2, z-1/2'

loop_
_atom_site_label
_atom_site_fract_x
_atom_site_fract_y
_atom_site_fract_z
_atom_site_U_iso_or_equiv
_atom_site_adp_type
_atom_site_calc_flag
_atom_site_refinement_flags
_atom_site_occupancy
_atom_site_disorder_assembly
_atom_site_disorder_group
_atom_site_type_symbol
N8 .17482(5) .36466(11) -.19969(6) .0214(3) Uani d . 1 . . N
N11 .08358(6) .44525(12) -.15244(6) .0250(3) Uani d . 1 . . N
N14 .09545(5) .37158(11) -.01941(6) .0203(3) Uani d . 1 . . N
C1 .35895(7) .18968(15) -.09224(7) .0261(3) Uani d . 1 . . C
C2 .35723(7) .30757(15) -.09678(9) .0331(4) Uani d . 1 . . C
C3 .31457(7) .36108(15) -.13908(9) .0319(4) Uani d . 1 . . C
C4 .27285(7) .29795(14) -.17799(8) .0257(3) Uani d . 1 . . C
C5 .27454(7) .18024(15) -.17328(8) .0298(4) Uani d . 1 . . C
C6 .31725(7) .12662(15) -.13065(8) .0292(4) Uani d . 1 . . C
C7 .22699(7) .35751(16) -.22419(8) .0295(4) Uani d . 1 . . C
C9 .13213(7) .43888(14) -.24003(8) .0252(3) Uani d . 1 . . C
C10 .07729(7) .42458(15) -.22036(8) .0266(3) Uani d . 1 . . C
C12 .03673(6) .40401(14) -.12788(8) .0245(3) Uani d . 1 . . C
C13 .04456(6) .42690(13) -.05763(7) .0230(3) Uani d . 1 . . C
C15 .09231(7) .36750(16) .04927(8) .0290(4) Uani d . 1 . . C
O21 .21455(5) .50836(11) -.10152(6) .0369(3) Uani d . 1 . . O
O22 .18626(5) .50095(10) -.00891(6) .0324(3) Uani d . 1 . . O
O23 .30218(7) .67360(18) .17860(7) .0656(5) Uani d . 1 . . O
O24 .37433(6) .77274(12) .17179(7) .0466(4) Uani d . 1 . . O
O25 .41779(6) .83679(13) -.03275(8) .0520(4) Uani d . 1 . . O
O26 .35892(8) .78649(18) -.11686(8) .0741(6) Uani d . 1 . . O
N23 .33431(7) .71275(14) .14849(8) .0368(4) Uani d . 1 . . N
N25 .37604(7) .78653(13) -.05973(9) .0382(4) Uani d . 1 . . N
C21 .26814(6) .60204(13) -.01244(8) .0221(3) Uani d . 1 . . C
C22 .27982(7) .61929(13) .05279(8) .0243(3) Uani d . 1 . . C
C23 .32428(7) .68868(14) .08004(8) .0259(3) Uani d . 1 . . C
C24 .35743(7) .74178(14) .04491(9) .0273(4) Uani d . 1 . . C
C25 .34411(7) .72352(14) -.02010(8) .0263(3) Uani d . 1 . . C
C26 .30075(7) .65473(13) -.04950(8) .0245(3) Uani d . 1 . . C
C27 .21849(7) .52967(13) -.04411(8) .0250(3) Uani d . 1 . . C
O51 .13197(6) .17955(13) -.07721(8) .0501(4) Uani d . 1 . . O
C52 .18950(8) .18341(17) -.05248(10) .0382(4) Uani d . 1 . . C
O31 .109(3) .026(5) -.1756(11) .046(3) Uani d PD .50 A -1 O
O32 .125(3) .164(4) -.242(2) .044(3) Uani d PD .50 A -1 O
O33 -.013(2) .176(2) -.448(2) .042(4) Uani d PD .50 A -1 O
O34 -.0591(16) .024(3) -.4835(15) .041(4) Uani d PD .50 A -1 O
O35 -.0132(15) -.331(2) -.3740(12) .0327(9) Uani d PD .50 A -1 O
O36 .06511(12) -.3411(2) -.30487(13) .0400(4) Uani d PD .50 A -1 O
N33 -.0261(8) .0766(17) -.4429(7) .0287(19) Uani d PD .50 A -1 N
N35 .02760(14) -.2873(3) -.33845(17) .0262(6) Uani d PD .50 A -1 N
C31 .0680(3) .0100(5) -.2860(4) .0299(4) Uani d PGD .50 A -1 C
C32 .0360(3) .0721(4) -.3357(5) .0201(8) Uani d PGD .50 A -1 C
C33 .0014(3) .0161(7) -.3859(4) .0187(9) Uani d PGD .50 A -1 C
C34 -.0012(2) -.1021(7) -.3865(3) .0295(4) Uani d PGD .50 A -1 C
C35 .0308(2) -.1642(4) -.3369(3) .0216(8) Uani d PGD .50 A -1 C
C36 .0654(2) -.1082(5) -.2866(3) .0245(9) Uani d PGD .50 A -1 C
C37 .1040(12) .072(2) -.2289(10) .0325(13) Uani d PD .50 A -1 C
O41 .106(3) .032(5) -.1736(11) .046(3) Uani d PD .50 B -2 O
O42 .121(3) .170(4) -.240(2) .044(3) Uani d PD .50 B -2 O
O43 -.007(2) .176(2) -.453(2) .042(4) Uani d PD .50 B -2 O
O44 -.0521(16) .023(3) -.4874(15) .041(4) Uani d PD .50 B -2 O
O45 -.0109(15) -.327(2) -.3744(12) .0327(9) Uani d PD .50 B -2 O
O46 .01862(12) -.3199(2) -.27186(13) .0400(4) Uani d PD .50 B -2 O
N43 -.0176(8) .0746(17) -.4481(7) .0287(19) Uani d PD .50 B -2 N
N45 .00775(14) -.2750(3) -.32428(17) .0262(6) Uani d PD .50 B -2 N
C41 .0655(3) .0152(6) -.2840(4) .0299(4) Uani d PGD .50 B -2 C
C42 .0458(3) .0714(5) -.3414(5) .0201(8) Uani d PGD .50 B -2 C
C43 .0119(3) .0145(7) -.3918(4) .0187(9) Uani d PGD .50 B -2 C
C44 -.0024(2) -.0985(7) -.3849(3) .0295(4) Uani d PGD .50 B -2 C
C45 .0172(2) -.1547(4) -.3276(3) .0216(8) Uani d PGD .50 B -2 C
C46 .0512(2) -.0978(5) -.2771(3) .0245(9) Uani d PGD .50 B -2 C
C47 .1010(12) .078(2) -.2269(10) .0325(13) Uani d PD .50 B -2 C
H8A .1604 .2927 -.1983 .026 Uiso calc R 1 . . H
H8B .1830 .3929 -.1588 .026 Uiso calc R 1 . . H
H11 .0875 .5222 -.1449 .030 Uiso calc R 1 . . H
H14A .1264 .4120 -.0238 .024 Uiso calc R 1 . . H
H14B .0985 .2989 -.0342 .024 Uiso calc R 1 . . H
H2 .3855 .3518 -.0707 .040 Uiso calc R 1 . . H
H3 .3138 .4418 -.1416 .038 Uiso calc R 1 . . H
H5 .2463 .1360 -.1994 .036 Uiso calc R 1 . . H
H6 .3179 .0459 -.1278 .035 Uiso calc R 1 . . H
H7A .2393 .4353 -.2322 .035 Uiso calc R 1 . . H
H7B .2194 .3159 -.2652 .035 Uiso calc R 1 . . H
H9A .1279 .4179 -.2854 .030 Uiso calc R 1 . . H
H9B .1441 .5194 -.2349 .030 Uiso calc R 1 . . H
H10A .0498 .4786 -.2446 .032 Uiso calc R 1 . . H
H10B .0632 .3464 -.2306 .032 Uiso calc R 1 . . H
H12A .0324 .3211 -.1357 .029 Uiso calc R 1 . . H
H12B .0023 .4419 -.1508 .029 Uiso calc R 1 . . H
H13A .0471 .5101 -.0503 .028 Uiso calc R 1 . . H
H13B .0116 .3987 -.0428 .028 Uiso calc R 1 . . H
H15A .0579 .3268 .0529 .035 Uiso calc R 1 . . H
H15B .0894 .4463 .0645 .035 Uiso calc R 1 . . H
H22 .2577 .5842 .0786 .029 Uiso calc R 1 . . H
H24 .3879 .7885 .0643 .033 Uiso calc R 1 . . H
H26 .2933 .6435 -.0943 .029 Uiso calc R 1 . . H
H51 .1253 .1371 -.1094 .075 Uiso calc R 1 . . H
H52A .2017 .2629 -.0477 .057 Uiso calc R 1 . . H
H52B .2089 .1443 -.0816 .057 Uiso calc R 1 . . H
H52C .1981 .1457 -.0108 .057 Uiso calc R 1 . . H
H32 .0378 .1529 -.3353 .024 Uiso calc PR .50 A -1 H
H34 -.0249 -.1404 -.4209 .035 Uiso calc PR .50 A -1 H
H36 .0873 -.1507 -.2527 .029 Uiso calc PR .50 A -1 H
H42 .0556 .1486 -.3461 .024 Uiso calc PR .50 B -2 H
H44 -.0257 -.1374 -.4193 .035 Uiso calc PR .50 B -2 H
H46 .0646 -.1362 -.2380 .029 Uiso calc PR .50 B -2 H

loop_
_atom_site_aniso_label
_atom_site_aniso_U_11
_atom_site_aniso_U_22
_atom_site_aniso_U_33
_atom_site_aniso_U_12
_atom_site_aniso_U_13
_atom_site_aniso_U_23
N8 .0219(6) .0219(7) .0190(6) -.0018(5) .0014(5) -.0007(5)
N11 .0248(7) .0266(7) .0230(7) -.0052(5) .0037(5) -.0028(5)
N14 .0182(6) .0211(6) .0215(6) -.0012(5) .0036(5) .0003(5)
C1 .0245(8) .0354(9) .0182(8) .0038(7) .0039(6) .0011(6)
C2 .0276(9) .0343(10) .0326(10) -.0016(7) -.0040(7) -.0040(7)
C3 .0302(9) .0294(9) .0339(10) .0004(7) .0020(7) -.0006(7)
C4 .0224(8) .0339(9) .0215(8) .0035(6) .0065(6) .0027(6)
C5 .0264(8) .0352(10) .0255(9) -.0035(7) .0003(7) -.0033(7)
C6 .0311(9) .0286(9) .0270(9) .0004(7) .0043(7) .0005(7)
C7 .0250(8) .0402(10) .0231(8) .0031(7) .0045(7) .0046(7)
C9 .0262(8) .0270(8) .0206(8) .0037(6) .0011(6) .0038(6)
C10 .0241(8) .0311(9) .0222(8) .0015(6) -.0007(6) -.0006(6)
C12 .0207(7) .0253(8) .0252(8) -.0016(6) -.0002(6) .0017(6)
C13 .0189(7) .0240(8) .0250(8) .0016(6) .0022(6) .0034(6)
C15 .0245(8) .0405(10) .0220(8) .0061(7) .0054(7) .0021(7)
O21 .0329(7) .0451(8) .0320(7) -.0130(6) .0058(6) -.0147(6)
O22 .0266(6) .0358(7) .0342(7) -.0118(5) .0053(5) -.0014(5)
O23 .0502(10) .1188(15) .0305(8) -.0182(10) .0147(7) -.0186(9)
O24 .0514(9) .0411(8) .0365(8) -.0043(7) -.0145(7) -.0078(6)
O25 .0381(8) .0525(9) .0723(11) -.0243(7) .0270(8) -.0210(8)
O26 .0772(13) .1034(15) .0424(10) -.0467(11) .0142(9) .0126(9)
N23 .0318(8) .0458(9) .0294(8) .0033(7) -.0009(7) -.0091(7)
N25 .0337(8) .0343(9) .0507(11) -.0116(7) .0178(8) -.0046(7)
C21 .0200(7) .0191(7) .0265(8) .0005(6) .0035(6) -.0016(6)
C22 .0227(8) .0238(8) .0262(8) -.0002(6) .0047(6) -.0005(6)
C23 .0233(8) .0286(9) .0238(8) .0030(6) .0003(6) -.0056(6)
C24 .0191(7) .0249(8) .0361(9) -.0008(6) .0019(7) -.0080(7)
C25 .0221(8) .0235(8) .0344(9) -.0023(6) .0087(7) -.0032(7)
C26 .0244(8) .0226(8) .0265(8) -.0002(6) .0056(6) -.0033(6)
C27 .0210(7) .0205(8) .0315(9) -.0022(6) .0010(7) -.0031(6)
O51 .0355(8) .0545(9) .0554(10) .0090(6) -.0009(7) -.0278(7)
C52 .0343(10) .0400(11) .0400(11) .0060(8) .0075(8) -.0016(8)
O31 .062(6) .037(4) .0313(12) -.015(4) -.004(2) -.0024(18)
O32 .056(6) .029(3) .043(2) -.017(4) -.001(3) -.005(2)
O33 .061(8) .0232(7) .040(4) .007(2) .007(5) .0064(15)
O34 .043(7) .0387(12) .033(3) .009(4) -.008(4) -.0009(19)
O35 .038(2) .0250(14) .0333(7) -.0084(11) .0036(10) -.0072(9)
O36 .0535(12) .0242(9) .0373(11) -.0017(8) -.0015(8) .0064(8)
N33 .033(5) .0257(10) .027(2) .011(2) .007(2) .0012(15)
N35 .0334(19) .0210(10) .0239(14) -.0011(12) .0055(10) -.0010(9)
C31 .0340(10) .0238(10) .0291(10) -.0061(8) .0006(8) -.0025(7)
C32 .018(3) .0192(8) .0272(17) -.0001(9) .0146(15) -.0023(7)
C33 .013(3) .0241(9) .0227(15) .0056(13) .0122(13) .0004(9)
C34 .0322(9) .0265(9) .0265(9) -.0043(7) -.0008(7) -.0006(7)
C35 .022(2) .0189(11) .0248(19) -.0018(14) .0079(14) -.0034(10)
C36 .024(2) .0257(14) .0233(18) -.0016(16) .0050(14) -.0006(12)
C37 .036(2) .025(2) .0337(13) -.0042(18) -.0004(14) -.0061(10)
O41 .062(6) .037(4) .0313(12) -.015(4) -.004(2) -.0024(18)
O42 .056(6) .029(3) .043(2) -.017(4) -.001(3) -.005(2)
O43 .061(8) .0232(7) .040(4) .007(2) .007(5) .0064(15)
O44 .043(7) .0387(12) .033(3) .009(4) -.008(4) -.0009(19)
O45 .038(2) .0250(14) .0333(7) -.0084(11) .0036(10) -.0072(9)
O46 .0535(12) .0242(9) .0373(11) -.0017(8) -.0015(8) .0064(8)
N43 .033(5) .0257(10) .027(2) .011(2) .007(2) .0012(15)
N45 .0334(19) .0210(10) .0239(14) -.0011(12) .0055(10) -.0010(9)
C41 .0340(10) .0238(10) .0291(10) -.0061(8) .0006(8) -.0025(7)
C42 .018(3) .0192(8) .0272(17) -.0001(9) .0146(15) -.0023(7)
C43 .013(3) .0241(9) .0227(15) .0056(13) .0122(13) .0004(9)
C44 .0322(9) .0265(9) .0265(9) -.0043(7) -.0008(7) -.0006(7)
C45 .022(2) .0189(11) .0248(19) -.0018(14) .0079(14) -.0034(10)
C46 .024(2) .0257(14) .0233(18) -.0016(16) .0050(14) -.0006(12)
C47 .036(2) .025(2) .0337(13) -.0042(18) -.0004(14) -.0061(10)

loop_
_atom_type_symbol
_atom_type_description
_atom_type_scat_dispersion_real
_atom_type_scat_dispersion_imag
_atom_type_scat_source
C C .0033 .0016 'International Tables Vol C Tables 4.2.6.8 and 6.1.1.4'
H H .0000 .0000 'International Tables Vol C Tables 4.2.6.8 and 6.1.1.4'
N N .0061 .0033 'International Tables Vol C Tables 4.2.6.8 and 6.1.1.4'
O O .0106 .0060 'International Tables Vol C Tables 4.2.6.8 and 6.1.1.4'

loop_
_geom_angle_atom_site_label_1
_geom_angle_atom_site_label_2
_geom_angle_atom_site_label_3
_geom_angle_site_symmetry_1
_geom_angle_site_symmetry_3
_geom_angle
_geom_angle_publ_flag
C9 N8 C7 . . 112.37(12) no
C9 N8 H8A . . 109.1 no
C7 N8 H8A . . 109.1 no
C9 N8 H8B . . 109.1 no
C7 N8 H8B . . 109.1 no
H8A N8 H8B . . 107.9 no
C12 N11 C10 . . 112.80(13) no
C12 N11 H11 . . 109.0 no
C10 N11 H11 . . 109.0 no
C13 N14 C15 . . 110.01(12) no
C13 N14 H14A . . 109.7 no
C15 N14 H14A . . 109.7 no
C13 N14 H14B . . 109.7 no
C15 N14 H14B . . 109.7 no
H14A N14 H14B . . 108.2 no
C6 C1 C2 . . 118.93(15) no
C6 C1 C15 . 7 121.18(16) no
C2 C1 C15 . 7 119.76(15) no
C3 C2 C1 . . 120.45(16) no
C3 C2 H2 . . 119.8 no
C1 C2 H2 . . 119.8 no
C2 C3 C4 . . 120.75(16) no
C2 C3 H3 . . 119.6 no
C4 C3 H3 . . 119.6 no
C5 C4 C3 . . 118.74(15) no
C5 C4 C7 . . 121.19(15) no
C3 C4 C7 . . 120.07(15) no
C4 C5 C6 . . 120.47(16) no
C4 C5 H5 . . 119.8 no
C6 C5 H5 . . 119.8 no
C1 C6 C5 . . 120.66(16) no
C1 C6 H6 . . 119.7 no
C5 C6 H6 . . 119.7 no
N8 C7 C4 . . 111.96(13) no
N8 C7 H7A . . 109.2 no
C4 C7 H7A . . 109.2 no
N8 C7 H7B . . 109.2 no
C4 C7 H7B . . 109.2 no
H7A C7 H7B . . 107.9 no
N8 C9 C10 . . 109.49(13) no
N8 C9 H9A . . 109.8 no
C10 C9 H9A . . 109.8 no
N8 C9 H9B . . 109.8 no
C10 C9 H9B . . 109.8 no
H9A C9 H9B . . 108.2 no
N11 C10 C9 . . 110.71(13) no
N11 C10 H10A . . 109.5 no
C9 C10 H10A . . 109.5 no
N11 C10 H10B . . 109.5 no
C9 C10 H10B . . 109.5 no
H10A C10 H10B . . 108.1 no
N11 C12 C13 . . 111.38(13) no
N11 C12 H12A . . 109.4 no
C13 C12 H12A . . 109.4 no
N11 C12 H12B . . 109.4 no
C13 C12 H12B . . 109.4 no
H12A C12 H12B . . 108.0 no
N14 C13 C12 . . 112.72(13) no
N14 C13 H13A . . 109.0 no
C12 C13 H13A . . 109.0 no
N14 C13 H13B . . 109.0 no
C12 C13 H13B . . 109.0 no
H13A C13 H13B . . 107.8 no
N14 C15 C1 . 7 114.59(13) no
N14 C15 H15A . . 108.6 no
C1 C15 H15A 7 . 108.6 no
N14 C15 H15B . . 108.6 no
C1 C15 H15B 7 . 108.6 no
H15A C15 H15B . . 107.6 no
O21 C27 O22 . . 128.32(15) y
O23 N23 O24 . . 123.89(17) y
O23 N23 C23 . . 118.22(15) no
O24 N23 C23 . . 117.89(16) no
O25 N25 O26 . . 123.88(17) y
O26 N25 C25 . . 118.21(15) no
O25 N25 C25 . . 117.90(17) no
C22 C21 C26 . . 119.64(14) y
C22 C21 C27 . . 120.41(14) no
C26 C21 C27 . . 119.90(14) no
C21 C22 C23 . . 119.10(15) no
C21 C22 H22 . . 120.5 no
C23 C22 H22 . . 120.5 no
C22 C23 C24 . . 122.81(15) y
C24 C23 N23 . . 118.13(15) no
C22 C23 N23 . . 118.94(15) no
C23 C24 C25 . . 116.41(15) no
C23 C24 H24 . . 121.8 no
C25 C24 H24 . . 121.8 no
C24 C25 C26 . . 123.13(16) y
C26 C25 N25 . . 119.04(16) no
C24 C25 N25 . . 117.73(15) no
C25 C26 C21 . . 118.91(15) no
C25 C26 H26 . . 120.5 no
C21 C26 H26 . . 120.5 no
O21 C27 C21 . . 116.11(14) no
O22 C27 C21 . . 115.55(15) no
C52 O51 H51 . . 109.5 no
O51 C52 H52A . . 109.5 no
O51 C52 H52B . . 109.5 no
H52A C52 H52B . . 109.5 no
O51 C52 H52C . . 109.5 no
H52A C52 H52C . . 109.5 no
H52B C52 H52C . . 109.5 no
O34 N33 O33 . . 124.0(16) no
O34 N33 C33 . . 118.4(15) no
O33 N33 C33 . . 117.5(15) no
O36 N35 O35 . . 124.3(14) no
O36 N35 C35 . . 118.3(4) no
O35 N35 C35 . . 117.4(14) no
C32 C31 C36 . . 120 no
C32 C31 C37 . . 119.9(10) no
C36 C31 C37 . . 120.0(10) no
C33 C32 C31 . . 120 no
C33 C32 H32 . . 120 no
C31 C32 H32 . . 120 no
C32 C33 C34 . . 120 no
C32 C33 N33 . . 121.4(9) no
C34 C33 N33 . . 118.0(9) no
C33 C34 C35 . . 120 no
C33 C34 H34 . . 120 no
C35 C34 H34 . . 120 no
C36 C35 C34 . . 120 no
C36 C35 N35 . . 120.8(4) no
C34 C35 N35 . . 119.2(4) no
C35 C36 C31 . . 120 no
C35 C36 H36 . . 120 no
C31 C36 H36 . . 120 no
O32 C37 O31 . . 127.6(17) no
O32 C37 C31 . . 115.4(14) no
O31 C37 C31 . . 117.0(14) no
O44 N43 O43 . . 123.7(16) no
O44 N43 C43 . . 118.7(15) no
O43 N43 C43 . . 117.6(15) no
O46 N45 O45 . . 124.1(14) no
O46 N45 C45 . . 117.7(4) no
O45 N45 C45 . . 118.2(14) no
C42 C41 C46 . . 120 no
C42 C41 C47 . . 120.6(10) no
C46 C41 C47 . . 119.3(10) no
C43 C42 C41 . . 120 no
C43 C42 H42 . . 120 no
C41 C42 H42 . . 120 no
C42 C43 C44 . . 120 no
C42 C43 N43 . . 121.7(9) no
C44 C43 N43 . . 117.4(9) no
C45 C44 C43 . . 120 no
C45 C44 H44 . . 120 no
C43 C44 H44 . . 120 no
C46 C45 C44 . . 120 no
C46 C45 N45 . . 120.8(5) no
C44 C45 N45 . . 118.8(4) no
C45 C46 C41 . . 120 no
C45 C46 H46 . . 120 no
C41 C46 H46 . . 120 no
O42 C47 O41 . . 127.6(17) no
O42 C47 C41 . . 115.5(14) no
O41 C47 C41 . . 116.8(14) no

loop_
_geom_bond_atom_site_label_1
_geom_bond_atom_site_label_2
_geom_bond_site_symmetry_2
_geom_bond_distance
_geom_bond_publ_flag
N8 C7 . 1.492(2) y
N8 C9 . 1.492(2) y
N8 H8A . .92 no
N8 H8B . .92 no
N11 C10 . 1.455(2) y
N11 C12 . 1.452(2) y
N11 H11 . .92 no
N14 C13 . 1.492(2) y
N14 C15 . 1.496(2) y
N14 H14A . .92 no
N14 H14B . .92 no
C1 C6 . 1.386(2) no
C1 C2 . 1.389(3) no
C1 C15 7 1.507(2) no
C2 C3 . 1.384(2) no
C2 H2 . .95 no
C3 C4 . 1.392(2) no
C3 H3 . .95 no
C4 C5 . 1.387(2) no
C4 C7 . 1.507(2) no
C5 C6 . 1.389(2) no
C5 H5 . .95 no
C6 H6 . .95 no
C7 H7A . .99 no
C7 H7B . .99 no
C9 C10 . 1.509(2) no
C9 H9A . .99 no
C9 H9B . .99 no
C10 H10A . .99 no
C10 H10B . .99 no
C12 C13 . 1.505(2) no
C12 H12A . .99 no
C12 H12B . .99 no
C13 H13A . .99 no
C13 H13B . .99 no
C15 C1 7 1.507(2) no
C15 H15A . .99 no
C15 H15B . .99 no
O21 C27 . 1.242(2) y
O22 C27 . 1.255(2) y
O23 N23 . 1.215(2) y
O24 N23 . 1.228(2) y
O25 N25 . 1.219(2) y
O26 N25 . 1.210(2) y
N23 C23 . 1.466(2) y
N25 C25 . 1.476(2) y
C21 C22 . 1.384(2) no
C21 C26 . 1.392(2) no
C21 C27 . 1.525(2) no
C22 C23 . 1.390(2) no
C22 H22 . .95 no
C23 C24 . 1.375(2) no
C24 C25 . 1.382(2) no
C24 H24 . .95 no
C25 C26 . 1.380(2) no
C26 H26 . .95 no
O51 C52 . 1.404(2) y
O51 H51 . .84 no
C52 H52A . .98 no
C52 H52B . .98 no
C52 H52C . .98 no
O31 C37 . 1.248(10) no
O32 C37 . 1.248(10) no
O33 N33 . 1.229(10) no
O34 N33 . 1.223(10) no
O35 N35 . 1.235(15) no
O36 N35 . 1.220(4) no
N33 C33 . 1.451(8) no
N35 C35 . 1.448(6) no
C31 C32 . 1.39 no
C31 C36 . 1.39 no
C31 C37 . 1.537(9) no
C32 C33 . 1.39 no
C32 H32 . .95 no
C33 C34 . 1.39 no
C34 C35 . 1.39 no
C34 H34 . .95 no
C35 C36 . 1.39 no
C36 H36 . .95 no
O41 C47 . 1.248(10) no
O42 C47 . 1.248(10) no
O43 N43 . 1.227(10) no
O44 N43 . 1.225(10) no
O45 N45 . 1.235(15) no
O46 N45 . 1.221(4) no
N43 C43 . 1.453(8) no
N45 C45 . 1.438(6) no
C41 C42 . 1.39 no
C41 C46 . 1.39 no
C41 C47 . 1.537(9) no
C42 C43 . 1.39 no
C42 H42 . .95 no
C43 C44 . 1.39 no
C44 C45 . 1.39 no
C44 H44 . .95 no
C45 C46 . 1.39 no
C46 H46 . .95 no

loop_
_geom_hbond_atom_site_label_D
_geom_hbond_atom_site_label_H
_geom_hbond_atom_site_label_A
_geom_hbond_site_symmetry_A
_geom_hbond_distance_DH
_geom_hbond_distance_HA
_geom_hbond_distance_DA
_geom_hbond_angle_DHA
_geom_hbond_publ_flag
N8 H8A O32 . .92 1.89 2.72(5) 149 yes
N8 H8A O42 . .92 1.86 2.69(5) 150 yes
N8 H8B O21 . .92 1.88 2.716(2) 149 yes
N14 H14A O22 . .92 1.78 2.674(2) 163 yes
N14 H14B O51 . .92 1.96 2.815(2) 155 yes
O51 H51 O31 . .84 1.91 2.75(4) 173 yes
O51 H51 O41 . .84 1.84 2.67(4) 172 yes
C36 H36 O24 7 .95 2.30 3.234(6) 169 yes

loop_
_geom_torsion_atom_site_label_1
_geom_torsion_atom_site_label_2
_geom_torsion_atom_site_label_3
_geom_torsion_atom_site_label_4
_geom_torsion_site_symmetry_1
_geom_torsion_site_symmetry_3
_geom_torsion_site_symmetry_4
_geom_torsion
_geom_torsion_publ_flag
C6 C1 C2 C3 . . . -.1(3) no
C15 C1 C2 C3 7 . . 175.82(16) no
C1 C2 C3 C4 . . . -.3(3) no
C2 C3 C4 C5 . . . .5(3) no
C2 C3 C4 C7 . . . -179.46(17) no
C3 C4 C5 C6 . . . -.2(3) no
C7 C4 C5 C6 . . . 179.69(16) no
C2 C1 C6 C5 . . . .3(3) no
C15 C1 C6 C5 7 . . -175.52(16) no
C4 C5 C6 C1 . . . -.2(3) no
C3 C4 C7 N8 . . . -100.88(18) y
C4 C7 N8 C9 . . . 171.03(14) y
C5 C4 C7 N8 . . . 79.2(2) no
C7 N8 C9 C10 . . . 169.19(13) y
N8 C9 C10 N11 . . . 54.38(17) y
C9 C10 N11 C12 . . . -164.64(13) y
C10 N11 C12 C13 . . . -179.92(13) y
N11 C12 C13 N14 . . . -59.59(17) y
C12 C13 N14 C15 . . . -163.25(13) y
C13 N14 C15 C1 . . 7 178.45(14) y
N14 C15 C1 C2 . 7 7 -81.8(2) y
C26 C21 C22 C23 . . . -.4(2) no
C27 C21 C22 C23 . . . -177.91(14) no
C21 C22 C23 C24 . . . .2(2) no
C21 C22 C23 N23 . . . 176.06(14) no
O23 N23 C23 C24 . . . 173.9(2) y
O24 N23 C23 C24 . . . -5.1(2) y
O23 N23 C23 C22 . . . -2.2(3) no
O24 N23 C23 C22 . . . 178.84(16) no
C22 C23 C24 C25 . . . .5(2) no
N23 C23 C24 C25 . . . -175.39(14) no
C23 C24 C25 C26 . . . -1.1(2) no
C23 C24 C25 N25 . . . 175.21(15) no
O26 N25 C25 C26 . . . 8.8(3) no
O25 N25 C25 C26 . . . -172.14(16) no
O25 N25 C25 C24 . . . 11.4(2) y
O26 N25 C25 C24 . . . -167.7(2) y
C24 C25 C26 C21 . . . .9(2) no
N25 C25 C26 C21 . . . -175.32(14) no
C22 C21 C26 C25 . . . -.2(2) no
C27 C21 C26 C25 . . . 177.40(14) no
C22 C21 C27 O21 . . . -172.4(2) y
C26 C21 C27 O21 . . . 10.0(2) no
C22 C21 C27 O22 . . . 8.8(2) y
C26 C21 C27 O22 . . . -168.78(15) no
C36 C31 C32 C33 . . . .0 no
C37 C31 C32 C33 . . . -176.9(15) no
C31 C32 C33 C34 . . . .0 no
C31 C32 C33 N33 . . . -170.6(9) no
O34 N33 C33 C32 . . . -175(3) no
O33 N33 C33 C32 . . . 8(3) no
O33 N33 C33 C34 . . . -162(3) y
O34 N33 C33 C34 . . . 14(3) y
C32 C33 C34 C35 . . . .0 no
N33 C33 C34 C35 . . . 170.9(9) no
C33 C34 C35 C36 . . . .0 no
C33 C34 C35 N35 . . . -179.8(4) no
O36 N35 C35 C36 . . . -18.5(5) no
O35 N35 C35 C36 . . . 161(2) no
O35 N35 C35 C34 . . . -19(2) y
O36 N35 C35 C34 . . . 161.3(3) y
C34 C35 C36 C31 . . . .0 no
N35 C35 C36 C31 . . . 179.8(4) no
C32 C31 C36 C35 . . . .0 no
C37 C31 C36 C35 . . . 176.9(15) no
C32 C31 C37 O31 . . . 145(4) y
C32 C31 C37 O32 . . . -35(4) y
C36 C31 C37 O32 . . . 149(4) no
C36 C31 C37 O31 . . . -32(4) no
C46 C41 C42 C43 . . . .0 no
C47 C41 C42 C43 . . . -177.3(15) no
C41 C42 C43 C44 . . . .0 no
C41 C42 C43 N43 . . . 168.8(9) no
O44 N43 C43 C42 . . . -171(3) no
O43 N43 C43 C42 . . . 8(3) no
O43 N43 C43 C44 . . . 177(3) y
O44 N43 C43 C44 . . . -2(3) y
C42 C43 C44 C45 . . . .0 no
N43 C43 C44 C45 . . . -169.2(9) no
C43 C44 C45 C46 . . . .0 no
C43 C44 C45 N45 . . . -172.1(3) no
O46 N45 C45 C46 . . . 17.5(5) no
O45 N45 C45 C46 . . . -163(2) no
O45 N45 C45 C44 . . . 9(2) y
O46 N45 C45 C44 . . . -170.4(3) y
C44 C45 C46 C41 . . . .0 no
N45 C45 C46 C41 . . . 172.0(3) no
C42 C41 C46 C45 . . . .0 no
C47 C41 C46 C45 . . . 177.4(15) no
C42 C41 C47 O41 . . . 163(4) y
C42 C41 C47 O42 . . . -17(4) y
C46 C41 C47 O42 . . . 166(4) no
C46 C41 C47 O41 . . . -14(4) no
